data_7714031
loop_
_publ_author_name
'Videa, Hellen'
'Mart&#xed;nez-Mart&#xed;nez, Antonio J'

_publ_section_title
;
 Revealing unbound &#x3b2;-diketiminate anions: structural dynamics from
 caesium complexes.
;
_journal_issue 37
_journal_name_full 'Dalton transactions (Cambridge, England : 2003)'
_journal_page_first 13058
_journal_page_last 13062
_journal_paper_doi 10.1039/d3dt01592k
_journal_volume 52
_journal_year 2023
_chemical_formula_moiety 'C24 H48 Cs O12, C29 H41 N2, C7 H8'
_chemical_formula_sum 'C60 H97 Cs N2 O12'
_chemical_formula_weight 1171.30
_space_group_crystal_system triclinic
_space_group_IT_number 2
_space_group_name_Hall '-P 1'
_space_group_name_H-M_alt 'P -1'
_atom_sites_solution_hydrogens geom
_atom_sites_solution_primary dual
_audit_creation_date 2023-01-10
_audit_creation_method
;
Olex2 1.5
(compiled 2022.04.07 svn.rca3783a0 for OlexSys, GUI svn.r6498)
;
_audit_update_record
;
2023-04-17 deposited with the CCDC.	2023-06-15 downloaded from the CCDC.
;
_cell_angle_alpha 77.660(3)
_cell_angle_beta 77.052(2)
_cell_angle_gamma 73.081(2)
_cell_formula_units_Z 2
_cell_length_a 13.7097(6)
_cell_length_b 15.1667(7)
_cell_length_c 16.4016(8)
_cell_measurement_reflns_used 9844
_cell_measurement_temperature 150.0
_cell_measurement_theta_max 26.82
_cell_measurement_theta_min 2.38
_cell_volume 3139.2(3)
_computing_cell_refinement 'Bruker Apex3, 2020'
_computing_data_collection 'Bruker Apex3, 2020'
_computing_data_reduction 'SAINT V8.40B (Bruker, 2016)'
_computing_molecular_graphics 'Olex2 1.5 (Dolomanov et al., 2009)'
_computing_publication_material 'Olex2 1.5 (Dolomanov et al., 2009)'
_computing_structure_refinement 'SHELXL 2018/3 (Sheldrick, 2015)'
_computing_structure_solution 'SHELXT  (Sheldrick, 2015)'
_diffrn_ambient_temperature 150.00
_diffrn_measured_fraction_theta_full 0.999
_diffrn_measured_fraction_theta_max 0.985
_diffrn_measurement_device 'Bruker D8 Quest'
_diffrn_measurement_device_type 'Bruker CHi Fixed Quest'
_diffrn_measurement_method '\f and \w scans'
_diffrn_radiation_type MoK\a
_diffrn_radiation_wavelength 0.71073
_diffrn_reflns_av_R_equivalents 0.0781
_diffrn_reflns_av_unetI/netI 0.0488
_diffrn_reflns_Laue_measured_fraction_full 0.999
_diffrn_reflns_Laue_measured_fraction_max 0.985
_diffrn_reflns_limit_h_max 18
_diffrn_reflns_limit_h_min -18
_diffrn_reflns_limit_k_max 20
_diffrn_reflns_limit_k_min -19
_diffrn_reflns_limit_l_max 21
_diffrn_reflns_limit_l_min -21
_diffrn_reflns_number 101941
_diffrn_reflns_point_group_measured_fraction_full 0.999
_diffrn_reflns_point_group_measured_fraction_max 0.985
_diffrn_reflns_theta_full 25.242
_diffrn_reflns_theta_max 28.101
_diffrn_reflns_theta_min 2.204
_exptl_absorpt_coefficient_mu 0.647
_exptl_absorpt_correction_T_max 0.1375
_exptl_absorpt_correction_T_min 0.0913
_exptl_absorpt_correction_type multi-scan
_exptl_absorpt_process_details
;
SADABS-2016/2 (Bruker,2016/2) was used for absorption correction.
wR2(int) was 0.1110 before and 0.0836 after correction.
The Ratio of minimum to maximum transmission is 0.6640.
The \l/2 correction factor is Not present.
;
_exptl_crystal_colour yellow
_exptl_crystal_colour_primary yellow
_exptl_crystal_density_diffrn 1.239
_exptl_crystal_description block
_exptl_crystal_F_000 1244
_exptl_crystal_size_max 0.18
_exptl_crystal_size_mid 0.16
_exptl_crystal_size_min 0.1
_refine_diff_density_max 1.106
_refine_diff_density_min -1.334
_refine_diff_density_rms 0.085
_refine_ls_extinction_method none
_refine_ls_goodness_of_fit_ref 1.024
_refine_ls_hydrogen_treatment constr
_refine_ls_matrix_type full
_refine_ls_number_parameters 706
_refine_ls_number_reflns 15060
_refine_ls_number_restraints 49
_refine_ls_restrained_S_all 1.033
_refine_ls_R_factor_all 0.0647
_refine_ls_R_factor_gt 0.0466
_refine_ls_shift/su_max 0.001
_refine_ls_shift/su_mean 0.000
_refine_ls_structure_factor_coef Fsqd
_refine_ls_weighting_details 'w=1/[\s^2^(Fo^2^)+(0.0651P)^2^+2.5520P] where P=(Fo^2^+2Fc^2^)/3'
_refine_ls_weighting_scheme calc
_refine_ls_wR_factor_gt 0.1142
_refine_ls_wR_factor_ref 0.1279
_reflns_Friedel_coverage 0.000
_reflns_number_gt 12113
_reflns_number_total 15060
_reflns_threshold_expression 'I > 2\s(I)'
_cod_data_source_file d3dt01592k2.cif
_cod_data_source_block 113am21hv652_0m
_cod_database_code 7714031
_shelx_shelxl_version_number 2018/3
_shelx_space_group_comment
;
The symmetry employed for this shelxl refinement is uniquely defined
by the following loop, which should always be used as a source of
symmetry information in preference to the above space-group names.
They are only intended as comments.
;
_shelx_estimated_absorpt_t_max 0.938
_shelx_estimated_absorpt_t_min 0.892
_olex2_refinement_description
;
1. Fixed Uiso
 At 1.2 times of:
  All C(H) groups, All C(H,H) groups
 At 1.5 times of:
  All C(H,H,H) groups
2. Restrained distances
 O10-C48A \\sim O10-C48 \\sim O11-C49A \\sim O11-C49
 with sigma of 0.01
 C49A-C48A \\sim C49-C48
 with sigma of 0.01
3. Uiso/Uaniso restraints and constraints
C48 \\sim C49 \\sim C48A \\sim C49A: within 2A with sigma of 0.01 and sigma for
terminal atoms of 0.02 within 2A
4. Rigid body (RIGU) restrains
 C48, C49, C48A, C49A
 with sigma for 1-2 distances of 0.004 and sigma for 1-3 distances of 0.004
5. Others
 Sof(C48A)=Sof(H48C)=Sof(H48D)=Sof(C49A)=Sof(H49C)=Sof(H49D)=1-FVAR(1)
 Sof(C48)=Sof(H48A)=Sof(H48B)=Sof(C49)=Sof(H49A)=Sof(H49B)=FVAR(1)
6.a Ternary CH refined with riding coordinates:
 C12(H12), C15(H15), C24(H24), C27(H27)
6.b Secondary CH2 refined with riding coordinates:
 C30(H30A,H30B), C31(H31A,H31B), C32(H32A,H32B), C33(H33A,H33B), C34(H34A,
 H34B), C35(H35A,H35B), C36(H36A,H36B), C37(H37A,H37B), C38(H38A,H38B),
 C39(H39A,H39B), C40(H40A,H40B), C41(H41A,H41B), C42(H42A,H42B), C43(H43A,H43B),
  C44(H44A,H44B), C45(H45A,H45B), C46(H46A,H46B), C47(H47A,H47B), C50(H50A,
 H50B), C51(H51A,H51B), C52(H52A,H52B), C53(H53A,H53B), C48(H48A,H48B),
 C49(H49A,H49B), C48A(H48C,H48D), C49A(H49C,H49D)
6.c Aromatic/amide H refined with riding coordinates:
 C3(H3), C8(H8), C9(H9), C10(H10), C20(H20), C21(H21), C22(H22), C55(H55),
 C56(H56), C57(H57), C58(H58), C59(H59)
6.d Idealised Me refined as rotating group:
 C2(H2A,H2B,H2C), C5(H5A,H5B,H5C), C13(H13A,H13B,H13C), C14(H14A,H14B,H14C),
 C16(H16A,H16B,H16C), C17(H17A,H17B,H17C), C25(H25A,H25B,H25C), C26(H26A,H26B,
 H26C), C28(H28A,H28B,H28C), C29(H29A,H29B,H29C), C60(H60A,H60B,H60C)
;
_olex2_submission_special_instructions 'No special instructions were received'

loop_
_space_group_symop_operation_xyz
'x, y, z'
'-x, -y, -z'

loop_
_atom_site_label
_atom_site_type_symbol
_atom_site_fract_x
_atom_site_fract_y
_atom_site_fract_z
_atom_site_U_iso_or_equiv
_atom_site_adp_type
_atom_site_occupancy
_atom_site_site_symmetry_order
_atom_site_calc_flag
_atom_site_refinement_flags_posn
_atom_site_refinement_flags_adp
_atom_site_refinement_flags_occupancy
_atom_site_disorder_assembly
_atom_site_disorder_group
Cs1 Cs 0.59242(2) 0.72850(2) 0.75060(2) 0.03264(7) Uani 1 1 d . . . . .
O1 O 0.78513(15) 0.56007(14) 0.79511(13) 0.0352(4) Uani 1 1 d . . . . .
O2 O 0.79858(15) 0.64971(14) 0.62324(13) 0.0330(4) Uani 1 1 d . . . . .
O3 O 0.66646(15) 0.81698(13) 0.55265(12) 0.0322(4) Uani 1 1 d . . . . .
O4 O 0.46386(16) 0.79065(14) 0.58564(13) 0.0364(5) Uani 1 1 d . . . . .
O5 O 0.46687(15) 0.60873(14) 0.68029(13) 0.0350(4) Uani 1 1 d . . . . .
O6 O 0.60268(16) 0.49791(14) 0.79702(13) 0.0344(4) Uani 1 1 d . . . . .
O7 O 0.77023(17) 0.82710(17) 0.74324(17) 0.0476(6) Uani 1 1 d . . . . .
O8 O 0.57680(16) 0.95291(14) 0.70512(14) 0.0373(5) Uani 1 1 d . . . . .
O9 O 0.38934(17) 0.91194(16) 0.80483(14) 0.0414(5) Uani 1 1 d . . . . .
O10 O 0.3810(2) 0.72752(19) 0.88214(16) 0.0568(7) Uani 1 1 d D . . . .
O11 O 0.5631(2) 0.6438(3) 0.95893(18) 0.0837(11) Uani 1 1 d D . . . .
O12 O 0.7172(3) 0.7486(2) 0.91598(18) 0.0715(9) Uani 1 1 d . . . . .
C30 C 0.8732(2) 0.5358(2) 0.73109(19) 0.0369(7) Uani 1 1 d . . . . .
H30A H 0.865357 0.486642 0.703705 0.044 Uiso 1 1 calc R U . . .
H30B H 0.936240 0.510532 0.757213 0.044 Uiso 1 1 calc R U . . .
C31 C 0.8847(2) 0.6191(2) 0.6660(2) 0.0360(7) Uani 1 1 d . . . . .
H31A H 0.888448 0.669751 0.693566 0.043 Uiso 1 1 calc R U . . .
H31B H 0.949455 0.602763 0.624854 0.043 Uiso 1 1 calc R U . . .
C32 C 0.8224(2) 0.6983(2) 0.54026(19) 0.0353(6) Uani 1 1 d . . . . .
H32A H 0.869925 0.654254 0.503293 0.042 Uiso 1 1 calc R U . . .
H32B H 0.857164 0.746530 0.541875 0.042 Uiso 1 1 calc R U . . .
C33 C 0.7241(2) 0.7431(2) 0.50580(18) 0.0338(6) Uani 1 1 d . . . . .
H33A H 0.739627 0.768283 0.444824 0.041 Uiso 1 1 calc R U . . .
H33B H 0.683630 0.696774 0.512358 0.041 Uiso 1 1 calc R U . . .
C34 C 0.5840(2) 0.8805(2) 0.5148(2) 0.0372(7) Uani 1 1 d . . . . .
H34A H 0.612953 0.909684 0.458099 0.045 Uiso 1 1 calc R U . . .
H34B H 0.550818 0.930684 0.549621 0.045 Uiso 1 1 calc R U . . .
C35 C 0.5025(3) 0.8367(2) 0.5054(2) 0.0392(7) Uani 1 1 d . . . . .
H35A H 0.445380 0.885436 0.482355 0.047 Uiso 1 1 calc R U . . .
H35B H 0.532733 0.791318 0.465464 0.047 Uiso 1 1 calc R U . . .
C36 C 0.3991(2) 0.7354(2) 0.5782(2) 0.0396(7) Uani 1 1 d . . . . .
H36A H 0.434561 0.695381 0.534402 0.048 Uiso 1 1 calc R U . . .
H36B H 0.334088 0.776544 0.560694 0.048 Uiso 1 1 calc R U . . .
C37 C 0.3748(2) 0.6760(2) 0.6612(2) 0.0382(7) Uani 1 1 d . . . . .
H37A H 0.346082 0.715340 0.706279 0.046 Uiso 1 1 calc R U . . .
H37B H 0.322407 0.644027 0.658368 0.046 Uiso 1 1 calc R U . . .
C38 C 0.4456(2) 0.5326(2) 0.74230(19) 0.0353(6) Uani 1 1 d . . . . .
H38A H 0.400112 0.503723 0.723436 0.042 Uiso 1 1 calc R U . . .
H38B H 0.409574 0.554856 0.796435 0.042 Uiso 1 1 calc R U . . .
C39 C 0.5455(3) 0.4626(2) 0.75464(19) 0.0364(7) Uani 1 1 d . . . . .
H39A H 0.531483 0.403855 0.788597 0.044 Uiso 1 1 calc R U . . .
H39B H 0.586669 0.448669 0.698920 0.044 Uiso 1 1 calc R U . . .
C40 C 0.7007(2) 0.4355(2) 0.8064(2) 0.0380(7) Uani 1 1 d . . . . .
H40A H 0.740556 0.421768 0.750248 0.046 Uiso 1 1 calc R U . . .
H40B H 0.691367 0.376026 0.842122 0.046 Uiso 1 1 calc R U . . .
C41 C 0.7580(3) 0.4798(2) 0.84706(19) 0.0397(7) Uani 1 1 d . . . . .
H41A H 0.714538 0.497795 0.900828 0.048 Uiso 1 1 calc R U . . .
H41B H 0.821950 0.433226 0.861034 0.048 Uiso 1 1 calc R U . . .
C42 C 0.7604(3) 0.9064(2) 0.6789(2) 0.0482(8) Uani 1 1 d . . . . .
H42A H 0.756782 0.887585 0.625694 0.058 Uiso 1 1 calc R U . . .
H42B H 0.822796 0.930145 0.668836 0.058 Uiso 1 1 calc R U . . .
C43 C 0.6660(3) 0.9838(2) 0.7007(2) 0.0436(8) Uani 1 1 d . . . . .
H43A H 0.665963 1.000516 0.755874 0.052 Uiso 1 1 calc R U . . .
H43B H 0.666350 1.039895 0.656864 0.052 Uiso 1 1 calc R U . . .
C44 C 0.4846(3) 1.0204(2) 0.7305(2) 0.0457(8) Uani 1 1 d . . . . .
H44A H 0.480698 1.079182 0.689629 0.055 Uiso 1 1 calc R U . . .
H44B H 0.484713 1.033744 0.786955 0.055 Uiso 1 1 calc R U . . .
C45 C 0.3932(3) 0.9844(2) 0.7340(2) 0.0443(8) Uani 1 1 d . . . . .
H45A H 0.328887 1.035301 0.739887 0.053 Uiso 1 1 calc R U . . .
H45B H 0.399473 0.959941 0.681193 0.053 Uiso 1 1 calc R U . . .
C46 C 0.3009(2) 0.8783(2) 0.8158(2) 0.0458(8) Uani 1 1 d . . . . .
H46A H 0.303678 0.849694 0.766110 0.055 Uiso 1 1 calc R U . . .
H46B H 0.237855 0.930618 0.820315 0.055 Uiso 1 1 calc R U . . .
C47 C 0.2968(3) 0.8077(3) 0.8939(2) 0.0604(11) Uani 1 1 d . . . . .
H47A H 0.301297 0.834288 0.942620 0.072 Uiso 1 1 calc R U . . .
H47B H 0.230359 0.789967 0.905949 0.072 Uiso 1 1 calc R U . . .
C50 C 0.6091(6) 0.6681(4) 1.0188(3) 0.109(3) Uani 1 1 d . . . . .
H50A H 0.608719 0.621042 1.071014 0.131 Uiso 1 1 calc R U . . .
H50B H 0.568398 0.729543 1.034301 0.131 Uiso 1 1 calc R U . . .
C51 C 0.7162(5) 0.6718(3) 0.9816(3) 0.0847(17) Uani 1 1 d . . . . .
H51A H 0.751695 0.677330 1.025902 0.102 Uiso 1 1 calc R U . . .
H51B H 0.754168 0.613432 0.958844 0.102 Uiso 1 1 calc R U . . .
C52 C 0.8199(4) 0.7503(3) 0.8738(3) 0.0739(14) Uani 1 1 d . . . . .
H52A H 0.852095 0.694188 0.846151 0.089 Uiso 1 1 calc R U . . .
H52B H 0.862452 0.749981 0.915319 0.089 Uiso 1 1 calc R U . . .
C53 C 0.8156(3) 0.8355(3) 0.8094(3) 0.0675(12) Uani 1 1 d . . . . .
H53A H 0.773976 0.890945 0.835446 0.081 Uiso 1 1 calc R U . . .
H53B H 0.886273 0.843452 0.786778 0.081 Uiso 1 1 calc R U . . .
C48 C 0.4069(5) 0.6412(4) 0.9448(3) 0.0390(14) Uani 0.552(7) 1 d D U P A 1
H48A H 0.451798 0.589458 0.915135 0.047 Uiso 0.552(7) 1 calc R U P A 1
H48B H 0.342682 0.623215 0.974866 0.047 Uiso 0.552(7) 1 calc R U P A 1
C49 C 0.4616(4) 0.6576(4) 1.0074(3) 0.0404(14) Uani 0.552(7) 1 d D U P A 1
H49A H 0.434208 0.721639 1.021237 0.048 Uiso 0.552(7) 1 calc R U P A 1
H49B H 0.458284 0.611618 1.060202 0.048 Uiso 0.552(7) 1 calc R U P A 1
C48A C 0.3680(6) 0.6864(5) 0.9730(4) 0.0411(17) Uani 0.448(7) 1 d D U P A 2
H48C H 0.304960 0.663048 0.991282 0.049 Uiso 0.448(7) 1 calc R U P A 2
H48D H 0.365901 0.731559 1.009365 0.049 Uiso 0.448(7) 1 calc R U P A 2
C49A C 0.4653(5) 0.6076(5) 0.9733(5) 0.051(2) Uani 0.448(7) 1 d D U P A 2
H49C H 0.471410 0.571251 0.928065 0.061 Uiso 0.448(7) 1 calc R U P A 2
H49D H 0.460311 0.565311 1.028238 0.061 Uiso 0.448(7) 1 calc R U P A 2
N1 N 0.84674(17) 0.81757(15) 0.29236(14) 0.0264(5) Uani 1 1 d . . . . .
N2 N 0.74089(17) 0.57229(15) 0.28990(14) 0.0275(5) Uani 1 1 d . . . . .
C1 C 0.9007(2) 0.72955(18) 0.30314(16) 0.0261(5) Uani 1 1 d . . . . .
C3 C 0.8613(2) 0.65137(18) 0.31187(17) 0.0260(5) Uani 1 1 d . . . . .
H3 H 0.903449 0.593207 0.333782 0.031 Uiso 1 1 calc R U . . .
C4 C 0.7669(2) 0.64804(18) 0.29226(16) 0.0258(5) Uani 1 1 d . . . . .
C2 C 1.0153(2) 0.7072(2) 0.3062(2) 0.0364(7) Uani 1 1 d . . . . .
H2A H 1.055427 0.701897 0.249157 0.055 Uiso 1 1 calc R U . . .
H2B H 1.035347 0.648035 0.344053 0.055 Uiso 1 1 calc R U . . .
H2C H 1.029255 0.757236 0.327450 0.055 Uiso 1 1 calc R U . . .
C5 C 0.6869(2) 0.7371(2) 0.2691(2) 0.0351(6) Uani 1 1 d . . . . .
H5A H 0.629185 0.722127 0.253649 0.053 Uiso 1 1 calc R U . . .
H5B H 0.718279 0.776425 0.220893 0.053 Uiso 1 1 calc R U . . .
H5C H 0.661195 0.770704 0.317617 0.053 Uiso 1 1 calc R U . . .
C6 C 0.8971(2) 0.88864(18) 0.25756(17) 0.0269(5) Uani 1 1 d . . . . .
C7 C 0.9021(2) 0.95307(19) 0.30654(18) 0.0311(6) Uani 1 1 d . . . . .
C8 C 0.9433(2) 1.0287(2) 0.2669(2) 0.0369(7) Uani 1 1 d . . . . .
H8 H 0.946798 1.071677 0.299918 0.044 Uiso 1 1 calc R U . . .
C9 C 0.9792(2) 1.0422(2) 0.1804(2) 0.0381(7) Uani 1 1 d . . . . .
H9 H 1.006034 1.094505 0.154071 0.046 Uiso 1 1 calc R U . . .
C10 C 0.9754(2) 0.9784(2) 0.13293(19) 0.0369(7) Uani 1 1 d . . . . .
H10 H 1.000898 0.987225 0.073728 0.044 Uiso 1 1 calc R U . . .
C11 C 0.9355(2) 0.90207(19) 0.16916(18) 0.0313(6) Uani 1 1 d . . . . .
C12 C 0.8667(2) 0.9388(2) 0.40219(19) 0.0361(6) Uani 1 1 d . . . . .
H12 H 0.828877 0.888633 0.416897 0.043 Uiso 1 1 calc R U . . .
C13 C 0.9583(3) 0.9057(3) 0.4485(2) 0.0525(9) Uani 1 1 d . . . . .
H13A H 1.002654 0.846761 0.431629 0.079 Uiso 1 1 calc R U . . .
H13B H 0.933314 0.896318 0.509769 0.079 Uiso 1 1 calc R U . . .
H13C H 0.998101 0.952838 0.434009 0.079 Uiso 1 1 calc R U . . .
C14 C 0.7920(3) 1.0266(3) 0.4325(2) 0.0476(8) Uani 1 1 d . . . . .
H14A H 0.829224 1.074717 0.425238 0.071 Uiso 1 1 calc R U . . .
H14B H 0.762908 1.011807 0.492565 0.071 Uiso 1 1 calc R U . . .
H14C H 0.735941 1.049512 0.399281 0.071 Uiso 1 1 calc R U . . .
C15 C 0.9264(3) 0.8380(2) 0.1134(2) 0.0432(8) Uani 1 1 d . . . . .
H15 H 0.906685 0.782582 0.151313 0.052 Uiso 1 1 calc R U . . .
C16 C 1.0293(4) 0.8020(3) 0.0550(2) 0.0629(11) Uani 1 1 d . . . . .
H16A H 1.022226 0.754641 0.026012 0.094 Uiso 1 1 calc R U . . .
H16B H 1.084384 0.774486 0.089006 0.094 Uiso 1 1 calc R U . . .
H16C H 1.046802 0.854115 0.012978 0.094 Uiso 1 1 calc R U . . .
C17 C 0.8403(3) 0.8870(3) 0.0620(2) 0.0575(10) Uani 1 1 d . . . . .
H17A H 0.857402 0.942015 0.024356 0.086 Uiso 1 1 calc R U . . .
H17B H 0.774994 0.906487 0.100507 0.086 Uiso 1 1 calc R U . . .
H17C H 0.833110 0.844088 0.028031 0.086 Uiso 1 1 calc R U . . .
C18 C 0.8029(2) 0.48157(18) 0.30967(17) 0.0255(5) Uani 1 1 d . . . . .
C19 C 0.8064(2) 0.43843(18) 0.39491(17) 0.0266(5) Uani 1 1 d . . . . .
C20 C 0.8565(2) 0.3439(2) 0.41133(19) 0.0318(6) Uani 1 1 d . . . . .
H20 H 0.859131 0.314624 0.468379 0.038 Uiso 1 1 calc R U . . .
C21 C 0.9025(2) 0.2916(2) 0.3468(2) 0.0343(6) Uani 1 1 d . . . . .
H21 H 0.936233 0.227296 0.359385 0.041 Uiso 1 1 calc R U . . .
C22 C 0.8986(2) 0.3342(2) 0.26338(19) 0.0332(6) Uani 1 1 d . . . . .
H22 H 0.930059 0.298443 0.219003 0.040 Uiso 1 1 calc R U . . .
C23 C 0.8497(2) 0.42825(19) 0.24346(17) 0.0286(6) Uani 1 1 d . . . . .
C24 C 0.7506(2) 0.49391(19) 0.46578(17) 0.0304(6) Uani 1 1 d . . . . .
H24 H 0.756395 0.559497 0.445251 0.036 Uiso 1 1 calc R U . . .
C25 C 0.6354(3) 0.4970(3) 0.4847(2) 0.0515(9) Uani 1 1 d . . . . .
H25A H 0.606349 0.520851 0.432440 0.077 Uiso 1 1 calc R U . . .
H25B H 0.599366 0.538070 0.526735 0.077 Uiso 1 1 calc R U . . .
H25C H 0.626635 0.433908 0.506991 0.077 Uiso 1 1 calc R U . . .
C26 C 0.7969(3) 0.4593(2) 0.5464(2) 0.0470(8) Uani 1 1 d . . . . .
H26A H 0.785453 0.397788 0.571897 0.071 Uiso 1 1 calc R U . . .
H26B H 0.763741 0.503307 0.586458 0.071 Uiso 1 1 calc R U . . .
H26C H 0.871419 0.454655 0.532737 0.071 Uiso 1 1 calc R U . . .
C27 C 0.8434(2) 0.4749(2) 0.15244(18) 0.0348(6) Uani 1 1 d . . . . .
H27 H 0.774637 0.521593 0.153004 0.042 Uiso 1 1 calc R U . . .
C28 C 0.9267(3) 0.5289(2) 0.1172(2) 0.0428(7) Uani 1 1 d . . . . .
H28A H 0.995412 0.485172 0.115463 0.064 Uiso 1 1 calc R U . . .
H28B H 0.919676 0.574426 0.153887 0.064 Uiso 1 1 calc R U . . .
H28C H 0.918212 0.561558 0.059871 0.064 Uiso 1 1 calc R U . . .
C29 C 0.8489(3) 0.4079(3) 0.0932(2) 0.0526(9) Uani 1 1 d . . . . .
H29A H 0.833904 0.443548 0.038130 0.079 Uiso 1 1 calc R U . . .
H29B H 0.797870 0.371447 0.117777 0.079 Uiso 1 1 calc R U . . .
H29C H 0.918412 0.365612 0.085661 0.079 Uiso 1 1 calc R U . . .
C54 C 0.3645(4) 0.8744(3) 1.1222(3) 0.0678(12) Uani 1 1 d . . . . .
C55 C 0.2580(3) 0.8924(3) 1.1412(3) 0.0639(11) Uani 1 1 d . . . . .
H55 H 0.217281 0.929677 1.100294 0.077 Uiso 1 1 calc R U . . .
C56 C 0.2109(4) 0.8566(3) 1.2190(4) 0.0743(13) Uani 1 1 d . . . . .
H56 H 0.137471 0.870199 1.232122 0.089 Uiso 1 1 calc R U . . .
C57 C 0.2695(5) 0.8005(3) 1.2787(4) 0.0852(15) Uani 1 1 d . . . . .
H57 H 0.235906 0.775496 1.332118 0.102 Uiso 1 1 calc R U . . .
C58 C 0.3751(5) 0.7810(3) 1.2612(4) 0.0774(14) Uani 1 1 d . . . . .
H58 H 0.415102 0.742570 1.302121 0.093 Uiso 1 1 calc R U . . .
C59 C 0.4212(4) 0.8165(3) 1.1860(4) 0.0739(15) Uani 1 1 d . . . . .
H59 H 0.494595 0.802835 1.174319 0.089 Uiso 1 1 calc R U . . .
C60 C 0.4158(6) 0.9260(6) 1.0382(6) 0.141(3) Uani 1 1 d . . . . .
H60A H 0.404102 0.991786 1.042904 0.211 Uiso 1 1 calc R U . . .
H60B H 0.385284 0.921837 0.990985 0.211 Uiso 1 1 calc R U . . .
H60C H 0.490418 0.896937 1.027823 0.211 Uiso 1 1 calc R U . . .

loop_
_atom_site_aniso_label
_atom_site_aniso_U_11
_atom_site_aniso_U_22
_atom_site_aniso_U_33
_atom_site_aniso_U_23
_atom_site_aniso_U_13
_atom_site_aniso_U_12
Cs1 0.03039(10) 0.03239(10) 0.03487(11) -0.01068(7) -0.00343(7) -0.00545(7)
O1 0.0319(10) 0.0388(11) 0.0333(11) -0.0141(9) -0.0021(8) -0.0032(9)
O2 0.0266(10) 0.0388(11) 0.0321(10) -0.0054(8) -0.0026(8) -0.0080(8)
O3 0.0351(11) 0.0286(10) 0.0328(10) -0.0098(8) -0.0041(8) -0.0059(8)
O4 0.0374(11) 0.0347(11) 0.0397(12) -0.0092(9) -0.0046(9) -0.0126(9)
O5 0.0298(10) 0.0363(11) 0.0390(11) -0.0043(9) -0.0032(9) -0.0118(8)
O6 0.0366(11) 0.0342(10) 0.0340(11) -0.0110(8) -0.0072(9) -0.0066(9)
O7 0.0373(12) 0.0474(13) 0.0679(16) -0.0301(12) -0.0150(11) -0.0062(10)
O8 0.0351(11) 0.0311(10) 0.0469(12) -0.0149(9) -0.0034(9) -0.0069(9)
O9 0.0353(11) 0.0466(13) 0.0449(13) -0.0095(10) -0.0080(10) -0.0120(10)
O10 0.0566(16) 0.0686(17) 0.0458(14) 0.0180(12) -0.0184(12) -0.0293(14)
O11 0.0461(16) 0.115(3) 0.0440(16) 0.0185(16) 0.0073(13) 0.0152(16)
O12 0.095(2) 0.0558(17) 0.0554(17) -0.0223(13) -0.0361(16) 0.0215(15)
C30 0.0265(14) 0.0447(17) 0.0365(16) -0.0155(13) -0.0061(12) 0.0025(12)
C31 0.0245(14) 0.0459(17) 0.0397(16) -0.0166(13) -0.0029(12) -0.0071(12)
C32 0.0329(15) 0.0362(15) 0.0344(15) -0.0092(12) 0.0037(12) -0.0096(12)
C33 0.0397(16) 0.0305(14) 0.0300(14) -0.0098(11) -0.0001(12) -0.0083(12)
C34 0.0419(17) 0.0294(14) 0.0379(16) -0.0022(12) -0.0060(13) -0.0083(12)
C35 0.0407(17) 0.0380(16) 0.0375(16) -0.0051(13) -0.0103(13) -0.0061(13)
C36 0.0355(16) 0.0353(16) 0.0529(19) -0.0102(14) -0.0154(14) -0.0083(13)
C37 0.0262(14) 0.0396(16) 0.0523(19) -0.0181(14) -0.0018(13) -0.0096(12)
C38 0.0386(16) 0.0446(17) 0.0295(14) -0.0094(12) -0.0020(12) -0.0217(13)
C39 0.0490(18) 0.0349(15) 0.0288(14) -0.0068(12) -0.0044(13) -0.0162(13)
C40 0.0422(17) 0.0347(15) 0.0336(16) -0.0078(12) -0.0038(13) -0.0046(13)
C41 0.0421(17) 0.0442(17) 0.0287(15) -0.0065(13) -0.0068(13) -0.0035(14)
C42 0.0392(18) 0.052(2) 0.061(2) -0.0275(17) 0.0043(16) -0.0198(15)
C43 0.0467(19) 0.0364(16) 0.051(2) -0.0149(14) -0.0013(15) -0.0157(14)
C44 0.0452(18) 0.0283(15) 0.058(2) -0.0112(14) -0.0023(16) -0.0028(13)
C45 0.0380(17) 0.0386(17) 0.051(2) -0.0096(14) -0.0095(15) 0.0021(13)
C46 0.0314(16) 0.0449(18) 0.064(2) -0.0269(17) -0.0042(15) -0.0036(14)
C47 0.062(2) 0.086(3) 0.047(2) -0.031(2) 0.0160(18) -0.043(2)
C50 0.163(6) 0.081(3) 0.029(2) -0.003(2) -0.002(3) 0.039(4)
C51 0.131(5) 0.064(3) 0.057(3) -0.022(2) -0.055(3) 0.016(3)
C52 0.066(3) 0.067(3) 0.101(4) -0.046(3) -0.052(3) 0.017(2)
C53 0.060(2) 0.062(3) 0.099(3) -0.040(2) -0.039(2) -0.004(2)
C48 0.045(3) 0.043(3) 0.033(3) -0.012(2) 0.005(2) -0.021(3)
C49 0.051(3) 0.041(3) 0.031(3) -0.015(2) 0.002(2) -0.015(2)
C48A 0.050(4) 0.042(4) 0.027(3) -0.002(3) -0.001(3) -0.013(3)
C49A 0.055(4) 0.048(4) 0.033(3) 0.002(3) -0.001(3) 0.000(3)
N1 0.0271(11) 0.0249(11) 0.0270(11) -0.0073(9) -0.0016(9) -0.0065(9)
N2 0.0267(11) 0.0291(11) 0.0273(11) -0.0076(9) -0.0033(9) -0.0070(9)
C1 0.0277(13) 0.0284(13) 0.0217(12) -0.0065(10) -0.0021(10) -0.0062(10)
C3 0.0265(13) 0.0223(12) 0.0270(13) -0.0060(10) -0.0032(10) -0.0025(10)
C4 0.0272(13) 0.0261(12) 0.0223(12) -0.0068(10) 0.0005(10) -0.0057(10)
C2 0.0303(15) 0.0280(14) 0.0515(18) -0.0090(13) -0.0074(13) -0.0062(11)
C5 0.0314(15) 0.0305(14) 0.0426(17) -0.0041(12) -0.0119(13) -0.0036(12)
C6 0.0247(13) 0.0245(12) 0.0291(14) -0.0066(10) -0.0005(10) -0.0042(10)
C7 0.0306(14) 0.0296(14) 0.0347(15) -0.0089(11) -0.0038(12) -0.0087(11)
C8 0.0413(17) 0.0333(15) 0.0417(17) -0.0098(13) -0.0064(13) -0.0162(13)
C9 0.0423(17) 0.0349(15) 0.0400(17) 0.0006(13) -0.0041(13) -0.0211(13)
C10 0.0381(16) 0.0399(16) 0.0311(15) -0.0050(12) 0.0018(12) -0.0136(13)
C11 0.0322(14) 0.0304(14) 0.0293(14) -0.0071(11) 0.0012(11) -0.0084(11)
C12 0.0443(17) 0.0357(15) 0.0326(15) -0.0105(12) -0.0018(13) -0.0169(13)
C13 0.059(2) 0.058(2) 0.0370(18) -0.0100(16) -0.0122(16) -0.0060(18)
C14 0.049(2) 0.051(2) 0.0394(18) -0.0148(15) -0.0018(15) -0.0078(16)
C15 0.063(2) 0.0374(16) 0.0295(15) -0.0101(13) 0.0050(14) -0.0200(15)
C16 0.087(3) 0.045(2) 0.043(2) -0.0206(16) 0.014(2) -0.008(2)
C17 0.076(3) 0.070(3) 0.0391(19) -0.0164(17) -0.0078(18) -0.035(2)
C18 0.0226(12) 0.0275(13) 0.0292(13) -0.0071(10) -0.0033(10) -0.0096(10)
C19 0.0249(13) 0.0297(13) 0.0290(13) -0.0094(11) -0.0027(10) -0.0110(10)
C20 0.0319(14) 0.0320(14) 0.0330(15) -0.0045(11) -0.0045(12) -0.0117(11)
C21 0.0321(15) 0.0266(13) 0.0438(17) -0.0080(12) -0.0051(13) -0.0063(11)
C22 0.0292(14) 0.0347(15) 0.0375(16) -0.0175(12) -0.0010(12) -0.0063(11)
C23 0.0246(13) 0.0345(14) 0.0295(14) -0.0111(11) -0.0016(10) -0.0099(11)
C24 0.0364(15) 0.0295(13) 0.0270(13) -0.0089(11) -0.0037(11) -0.0092(11)
C25 0.0413(18) 0.073(2) 0.0445(19) -0.0317(18) 0.0059(15) -0.0144(17)
C26 0.065(2) 0.0499(19) 0.0313(16) -0.0106(14) -0.0104(15) -0.0184(17)
C27 0.0338(15) 0.0435(16) 0.0285(14) -0.0125(12) -0.0048(12) -0.0072(13)
C28 0.0459(18) 0.055(2) 0.0282(15) -0.0060(14) -0.0013(13) -0.0180(15)
C29 0.068(2) 0.060(2) 0.0375(18) -0.0204(16) -0.0115(17) -0.0160(19)
C54 0.065(3) 0.065(3) 0.083(3) -0.038(2) -0.014(2) -0.012(2)
C55 0.052(2) 0.056(2) 0.091(3) -0.023(2) -0.029(2) -0.0045(19)
C56 0.062(3) 0.055(2) 0.107(4) -0.007(3) -0.022(3) -0.015(2)
C57 0.095(4) 0.058(3) 0.109(4) -0.007(3) -0.034(3) -0.022(3)
C58 0.091(4) 0.045(2) 0.107(4) -0.023(3) -0.046(3) -0.004(2)
C59 0.055(2) 0.058(3) 0.125(4) -0.055(3) -0.049(3) 0.016(2)
C60 0.119(6) 0.149(7) 0.170(8) -0.058(6) -0.039(6) -0.026(5)

loop_
_atom_type_symbol
_atom_type_description
_atom_type_scat_dispersion_real
_atom_type_scat_dispersion_imag
_atom_type_scat_source
C C 0.0033 0.0016 'International Tables Vol C Tables 4.2.6.8 and 6.1.1.4'
H H 0.0000 0.0000 'International Tables Vol C Tables 4.2.6.8 and 6.1.1.4'
Cs Cs -0.3680 2.1192 'International Tables Vol C Tables 4.2.6.8 and 6.1.1.4'
N N 0.0061 0.0033 'International Tables Vol C Tables 4.2.6.8 and 6.1.1.4'
O O 0.0106 0.0060 'International Tables Vol C Tables 4.2.6.8 and 6.1.1.4'

loop_
_geom_angle_atom_site_label_1
_geom_angle_atom_site_label_2
_geom_angle_atom_site_label_3
_geom_angle
_geom_angle_site_symmetry_1
_geom_angle_site_symmetry_3
_geom_angle_publ_flag
O1 Cs1 O2 52.91(5) . . ?
O1 Cs1 O3 104.42(5) . . ?
O1 Cs1 O4 132.46(5) . . ?
O1 Cs1 O5 97.99(5) . . ?
O1 Cs1 O6 52.45(5) . . ?
O1 Cs1 O8 128.89(5) . . ?
O1 Cs1 O9 151.34(5) . . ?
O1 Cs1 O10 114.75(6) . . ?
O1 Cs1 O11 68.58(6) . . ?
O1 Cs1 O12 63.62(5) . . ?
O2 Cs1 O3 51.89(5) . . ?
O2 Cs1 O4 88.34(5) . . ?
O2 Cs1 O5 90.00(5) . . ?
O2 Cs1 O6 80.19(5) . . ?
O2 Cs1 O8 100.67(5) . . ?
O2 Cs1 O9 149.09(5) . . ?
O2 Cs1 O10 158.04(7) . . ?
O2 Cs1 O11 121.40(6) . . ?
O2 Cs1 O12 97.20(6) . . ?
O3 Cs1 O4 50.35(5) . . ?
O3 Cs1 O5 88.59(5) . . ?
O3 Cs1 O6 118.33(5) . . ?
O3 Cs1 O9 98.65(5) . . ?
O3 Cs1 O11 168.12(7) . . ?
O3 Cs1 O12 120.03(7) . . ?
O4 Cs1 O6 99.99(5) . . ?
O4 Cs1 O9 75.78(5) . . ?
O4 Cs1 O12 160.06(6) . . ?
O5 Cs1 O4 50.28(5) . . ?
O5 Cs1 O6 50.87(5) . . ?
O5 Cs1 O9 99.36(5) . . ?
O5 Cs1 O11 101.70(8) . . ?
O5 Cs1 O12 148.22(6) . . ?
O6 Cs1 O9 128.14(5) . . ?
O6 Cs1 O12 99.83(6) . . ?
O7 Cs1 O1 75.75(6) . . ?
O7 Cs1 O2 67.56(5) . . ?
O7 Cs1 O3 71.07(6) . . ?
O7 Cs1 O4 117.64(6) . . ?
O7 Cs1 O5 155.97(6) . . ?
O7 Cs1 O6 128.20(6) . . ?
O7 Cs1 O8 53.14(6) . . ?
O7 Cs1 O9 96.32(5) . . ?
O7 Cs1 O10 130.94(7) . . ?
O7 Cs1 O11 97.52(8) . . ?
O7 Cs1 O12 48.99(8) . . ?
O8 Cs1 O3 61.76(5) . . ?
O8 Cs1 O4 79.03(5) . . ?
O8 Cs1 O5 127.98(5) . . ?
O8 Cs1 O6 178.66(5) . . ?
O8 Cs1 O9 50.78(5) . . ?
O8 Cs1 O11 114.45(8) . . ?
O8 Cs1 O12 81.12(6) . . ?
O9 Cs1 O12 90.20(6) . . ?
O10 Cs1 O3 138.33(6) . . ?
O10 Cs1 O4 90.95(6) . . ?
O10 Cs1 O5 72.90(6) . . ?
O10 Cs1 O6 78.32(6) . . ?
O10 Cs1 O8 100.74(6) . . ?
O10 Cs1 O9 50.56(6) . . ?
O10 Cs1 O11 52.04(7) . . ?
O10 Cs1 O12 90.89(7) . . ?
O11 Cs1 O4 141.45(7) . . ?
O11 Cs1 O6 65.75(8) . . ?
O11 Cs1 O9 85.64(6) . . ?
O11 Cs1 O12 48.56(9) . . ?
C30 O1 Cs1 120.00(17) . . ?
C41 O1 Cs1 114.46(17) . . ?
C41 O1 C30 112.0(2) . . ?
C31 O2 Cs1 110.02(16) . . ?
C31 O2 C32 112.3(2) . . ?
C32 O2 Cs1 121.67(16) . . ?
C33 O3 Cs1 109.57(15) . . ?
C34 O3 Cs1 113.16(16) . . ?
C34 O3 C33 114.1(2) . . ?
C35 O4 Cs1 122.90(17) . . ?
C35 O4 C36 111.5(2) . . ?
C36 O4 Cs1 119.06(17) . . ?
C37 O5 Cs1 104.04(16) . . ?
C38 O5 Cs1 111.38(16) . . ?
C38 O5 C37 112.1(2) . . ?
C39 O6 Cs1 118.30(16) . . ?
C40 O6 Cs1 116.95(17) . . ?
C40 O6 C39 112.0(2) . . ?
C42 O7 Cs1 108.79(18) . . ?
C53 O7 Cs1 129.6(3) . . ?
C53 O7 C42 113.4(3) . . ?
C43 O8 Cs1 118.92(17) . . ?
C43 O8 C44 111.8(2) . . ?
C44 O8 Cs1 121.91(18) . . ?
C45 O9 Cs1 105.29(17) . . ?
C46 O9 Cs1 104.43(17) . . ?
C46 O9 C45 111.7(3) . . ?
C47 O10 Cs1 124.7(2) . . ?
C47 O10 C48 127.0(4) . . ?
C47 O10 C48A 94.1(4) . . ?
C48 O10 Cs1 104.7(3) . . ?
C48A O10 Cs1 128.0(3) . . ?
C50 O11 Cs1 124.6(3) . . ?
C50 O11 C49A 129.8(5) . . ?
C49 O11 Cs1 118.8(3) . . ?
C49 O11 C50 96.1(4) . . ?
C49A O11 Cs1 102.2(3) . . ?
C51 O12 Cs1 110.2(3) . . ?
C51 O12 C52 111.9(4) . . ?
C52 O12 Cs1 103.8(2) . . ?
O1 C30 H30A 109.5 . . ?
O1 C30 H30B 109.5 . . ?
O1 C30 C31 110.6(2) . . ?
H30A C30 H30B 108.1 . . ?
C31 C30 H30A 109.5 . . ?
C31 C30 H30B 109.5 . . ?
Cs1 C31 H31A 77.8 . . ?
Cs1 C31 H31B 158.9 . . ?
O2 C31 Cs1 50.09(12) . . ?
O2 C31 C30 109.3(2) . . ?
O2 C31 H31A 109.8 . . ?
O2 C31 H31B 109.8 . . ?
C30 C31 Cs1 85.99(16) . . ?
C30 C31 H31A 109.8 . . ?
C30 C31 H31B 109.8 . . ?
H31A C31 H31B 108.3 . . ?
O2 C32 H32A 109.9 . . ?
O2 C32 H32B 109.9 . . ?
O2 C32 C33 108.9(2) . . ?
H32A C32 H32B 108.3 . . ?
C33 C32 H32A 109.9 . . ?
C33 C32 H32B 109.9 . . ?
O3 C33 C32 107.4(2) . . ?
O3 C33 H33A 110.2 . . ?
O3 C33 H33B 110.2 . . ?
C32 C33 H33A 110.2 . . ?
C32 C33 H33B 110.2 . . ?
H33A C33 H33B 108.5 . . ?
O3 C34 H34A 108.7 . . ?
O3 C34 H34B 108.7 . . ?
O3 C34 C35 114.2(2) . . ?
H34A C34 H34B 107.6 . . ?
C35 C34 H34A 108.7 . . ?
C35 C34 H34B 108.7 . . ?
O4 C35 C34 109.4(3) . . ?
O4 C35 H35A 109.8 . . ?
O4 C35 H35B 109.8 . . ?
C34 C35 H35A 109.8 . . ?
C34 C35 H35B 109.8 . . ?
H35A C35 H35B 108.2 . . ?
O4 C36 H36A 109.7 . . ?
O4 C36 H36B 109.7 . . ?
O4 C36 C37 109.7(3) . . ?
H36A C36 H36B 108.2 . . ?
C37 C36 H36A 109.7 . . ?
C37 C36 H36B 109.7 . . ?
O5 C37 C36 109.2(2) . . ?
O5 C37 H37A 109.8 . . ?
O5 C37 H37B 109.8 . . ?
C36 C37 H37A 109.8 . . ?
C36 C37 H37B 109.8 . . ?
H37A C37 H37B 108.3 . . ?
O5 C38 H38A 109.9 . . ?
O5 C38 H38B 109.9 . . ?
O5 C38 C39 108.7(2) . . ?
H38A C38 H38B 108.3 . . ?
C39 C38 H38A 109.9 . . ?
C39 C38 H38B 109.9 . . ?
O6 C39 C38 110.1(2) . . ?
O6 C39 H39A 109.6 . . ?
O6 C39 H39B 109.6 . . ?
C38 C39 H39A 109.6 . . ?
C38 C39 H39B 109.6 . . ?
H39A C39 H39B 108.2 . . ?
O6 C40 H40A 109.9 . . ?
O6 C40 H40B 109.9 . . ?
O6 C40 C41 108.7(2) . . ?
H40A C40 H40B 108.3 . . ?
C41 C40 H40A 109.9 . . ?
C41 C40 H40B 109.9 . . ?
O1 C41 C40 113.5(2) . . ?
O1 C41 H41A 108.9 . . ?
O1 C41 H41B 108.9 . . ?
C40 C41 H41A 108.9 . . ?
C40 C41 H41B 108.9 . . ?
H41A C41 H41B 107.7 . . ?
Cs1 C42 H42A 75.6 . . ?
Cs1 C42 H42B 157.9 . . ?
O7 C42 Cs1 50.96(14) . . ?
O7 C42 H42A 109.0 . . ?
O7 C42 H42B 109.0 . . ?
O7 C42 C43 113.0(3) . . ?
H42A C42 H42B 107.8 . . ?
C43 C42 Cs1 89.76(18) . . ?
C43 C42 H42A 109.0 . . ?
C43 C42 H42B 109.0 . . ?
O8 C43 C42 108.6(2) . . ?
O8 C43 H43A 110.0 . . ?
O8 C43 H43B 110.0 . . ?
C42 C43 H43A 110.0 . . ?
C42 C43 H43B 110.0 . . ?
H43A C43 H43B 108.3 . . ?
O8 C44 H44A 109.8 . . ?
O8 C44 H44B 109.8 . . ?
O8 C44 C45 109.6(3) . . ?
H44A C44 H44B 108.2 . . ?
C45 C44 H44A 109.8 . . ?
C45 C44 H44B 109.8 . . ?
O9 C45 C44 108.3(3) . . ?
O9 C45 H45A 110.0 . . ?
O9 C45 H45B 110.0 . . ?
C44 C45 H45A 110.0 . . ?
C44 C45 H45B 110.0 . . ?
H45A C45 H45B 108.4 . . ?
O9 C46 H46A 109.8 . . ?
O9 C46 H46B 109.8 . . ?
O9 C46 C47 109.5(3) . . ?
H46A C46 H46B 108.2 . . ?
C47 C46 H46A 109.8 . . ?
C47 C46 H46B 109.8 . . ?
O10 C47 C46 109.2(3) . . ?
O10 C47 H47A 109.8 . . ?
O10 C47 H47B 109.8 . . ?
C46 C47 H47A 109.8 . . ?
C46 C47 H47B 109.8 . . ?
H47A C47 H47B 108.3 . . ?
O11 C50 H50A 109.7 . . ?
O11 C50 H50B 109.7 . . ?
O11 C50 C51 109.8(3) . . ?
H50A C50 H50B 108.2 . . ?
C51 C50 H50A 109.7 . . ?
C51 C50 H50B 109.7 . . ?
O12 C51 C50 110.4(4) . . ?
O12 C51 H51A 109.6 . . ?
O12 C51 H51B 109.6 . . ?
C50 C51 H51A 109.6 . . ?
C50 C51 H51B 109.6 . . ?
H51A C51 H51B 108.1 . . ?
O12 C52 H52A 109.9 . . ?
O12 C52 H52B 109.9 . . ?
O12 C52 C53 109.0(3) . . ?
H52A C52 H52B 108.3 . . ?
C53 C52 H52A 109.9 . . ?
C53 C52 H52B 109.9 . . ?
O7 C53 C52 108.9(3) . . ?
O7 C53 H53A 109.9 . . ?
O7 C53 H53B 109.9 . . ?
C52 C53 H53A 109.9 . . ?
C52 C53 H53B 109.9 . . ?
H53A C53 H53B 108.3 . . ?
Cs1 C48 H48A 68.3 . . ?
Cs1 C48 H48B 155.5 . . ?
O10 C48 Cs1 53.4(2) . . ?
O10 C48 H48A 109.7 . . ?
O10 C48 H48B 109.7 . . ?
O10 C48 C49 109.9(4) . . ?
H48A C48 H48B 108.2 . . ?
C49 C48 Cs1 93.9(3) . . ?
C49 C48 H48A 109.7 . . ?
C49 C48 H48B 109.7 . . ?
O11 C49 C48 98.9(4) . . ?
O11 C49 H49A 112.0 . . ?
O11 C49 H49B 112.0 . . ?
C48 C49 H49A 112.0 . . ?
C48 C49 H49B 112.0 . . ?
H49A C49 H49B 109.7 . . ?
O10 C48A H48C 111.7 . . ?
O10 C48A H48D 111.7 . . ?
O10 C48A C49A 100.3(5) . . ?
H48C C48A H48D 109.5 . . ?
C49A C48A H48C 111.7 . . ?
C49A C48A H48D 111.7 . . ?
O11 C49A H49C 109.2 . . ?
O11 C49A H49D 109.2 . . ?
C48A C49A O11 111.9(6) . . ?
C48A C49A H49C 109.2 . . ?
C48A C49A H49D 109.2 . . ?
H49C C49A H49D 107.9 . . ?
C1 N1 C6 120.2(2) . . ?
C4 N2 C18 123.8(2) . . ?
N1 C1 C3 125.5(2) . . ?
N1 C1 C2 119.4(2) . . ?
C3 C1 C2 115.1(2) . . ?
C1 C3 H3 115.7 . . ?
C1 C3 C4 128.6(2) . . ?
C4 C3 H3 115.7 . . ?
N2 C4 C3 125.8(2) . . ?
N2 C4 C5 113.8(2) . . ?
C3 C4 C5 120.3(2) . . ?
C1 C2 H2A 109.5 . . ?
C1 C2 H2B 109.5 . . ?
C1 C2 H2C 109.5 . . ?
H2A C2 H2B 109.5 . . ?
H2A C2 H2C 109.5 . . ?
H2B C2 H2C 109.5 . . ?
C4 C5 H5A 109.5 . . ?
C4 C5 H5B 109.5 . . ?
C4 C5 H5C 109.5 . . ?
H5A C5 H5B 109.5 . . ?
H5A C5 H5C 109.5 . . ?
H5B C5 H5C 109.5 . . ?
N1 C6 C7 121.7(2) . . ?
N1 C6 C11 119.1(2) . . ?
C7 C6 C11 118.9(2) . . ?
C6 C7 C12 120.7(2) . . ?
C8 C7 C6 119.5(3) . . ?
C8 C7 C12 119.8(3) . . ?
C7 C8 H8 119.3 . . ?
C9 C8 C7 121.4(3) . . ?
C9 C8 H8 119.3 . . ?
C8 C9 H9 120.5 . . ?
C10 C9 C8 119.0(3) . . ?
C10 C9 H9 120.5 . . ?
C9 C10 H10 119.0 . . ?
C9 C10 C11 122.0(3) . . ?
C11 C10 H10 119.0 . . ?
C6 C11 C15 120.8(2) . . ?
C10 C11 C6 119.3(3) . . ?
C10 C11 C15 119.8(3) . . ?
C7 C12 H12 107.6 . . ?
C7 C12 C14 112.1(3) . . ?
C13 C12 C7 111.3(3) . . ?
C13 C12 H12 107.6 . . ?
C13 C12 C14 110.5(3) . . ?
C14 C12 H12 107.6 . . ?
C12 C13 H13A 109.5 . . ?
C12 C13 H13B 109.5 . . ?
C12 C13 H13C 109.5 . . ?
H13A C13 H13B 109.5 . . ?
H13A C13 H13C 109.5 . . ?
H13B C13 H13C 109.5 . . ?
C12 C14 H14A 109.5 . . ?
C12 C14 H14B 109.5 . . ?
C12 C14 H14C 109.5 . . ?
H14A C14 H14B 109.5 . . ?
H14A C14 H14C 109.5 . . ?
H14B C14 H14C 109.5 . . ?
C11 C15 H15 107.7 . . ?
C11 C15 C16 112.5(3) . . ?
C11 C15 C17 110.1(3) . . ?
C16 C15 H15 107.7 . . ?
C17 C15 H15 107.7 . . ?
C17 C15 C16 110.9(3) . . ?
C15 C16 H16A 109.5 . . ?
C15 C16 H16B 109.5 . . ?
C15 C16 H16C 109.5 . . ?
H16A C16 H16B 109.5 . . ?
H16A C16 H16C 109.5 . . ?
H16B C16 H16C 109.5 . . ?
C15 C17 H17A 109.5 . . ?
C15 C17 H17B 109.5 . . ?
C15 C17 H17C 109.5 . . ?
H17A C17 H17B 109.5 . . ?
H17A C17 H17C 109.5 . . ?
H17B C17 H17C 109.5 . . ?
N2 C18 C19 121.1(2) . . ?
N2 C18 C23 118.6(2) . . ?
C19 C18 C23 119.7(2) . . ?
C18 C19 C24 119.6(2) . . ?
C20 C19 C18 118.7(2) . . ?
C20 C19 C24 121.6(3) . . ?
C19 C20 H20 119.1 . . ?
C21 C20 C19 121.8(3) . . ?
C21 C20 H20 119.1 . . ?
C20 C21 H21 120.4 . . ?
C20 C21 C22 119.2(3) . . ?
C22 C21 H21 120.4 . . ?
C21 C22 H22 119.3 . . ?
C21 C22 C23 121.4(3) . . ?
C23 C22 H22 119.3 . . ?
C18 C23 C27 119.1(2) . . ?
C22 C23 C18 119.3(3) . . ?
C22 C23 C27 121.6(2) . . ?
C19 C24 H24 107.2 . . ?
C19 C24 C25 110.6(2) . . ?
C19 C24 C26 113.8(2) . . ?
C25 C24 H24 107.2 . . ?
C26 C24 H24 107.2 . . ?
C26 C24 C25 110.5(3) . . ?
C24 C25 H25A 109.5 . . ?
C24 C25 H25B 109.5 . . ?
C24 C25 H25C 109.5 . . ?
H25A C25 H25B 109.5 . . ?
H25A C25 H25C 109.5 . . ?
H25B C25 H25C 109.5 . . ?
C24 C26 H26A 109.5 . . ?
C24 C26 H26B 109.5 . . ?
C24 C26 H26C 109.5 . . ?
H26A C26 H26B 109.5 . . ?
H26A C26 H26C 109.5 . . ?
H26B C26 H26C 109.5 . . ?
C23 C27 H27 107.1 . . ?
C23 C27 C28 111.0(2) . . ?
C23 C27 C29 113.9(3) . . ?
C28 C27 H27 107.1 . . ?
C29 C27 H27 107.1 . . ?
C29 C27 C28 110.2(3) . . ?
C27 C28 H28A 109.5 . . ?
C27 C28 H28B 109.5 . . ?
C27 C28 H28C 109.5 . . ?
H28A C28 H28B 109.5 . . ?
H28A C28 H28C 109.5 . . ?
H28B C28 H28C 109.5 . . ?
C27 C29 H29A 109.5 . . ?
C27 C29 H29B 109.5 . . ?
C27 C29 H29C 109.5 . . ?
H29A C29 H29B 109.5 . . ?
H29A C29 H29C 109.5 . . ?
H29B C29 H29C 109.5 . . ?
C55 C54 C59 117.1(5) . . ?
C55 C54 C60 119.2(5) . . ?
C59 C54 C60 123.4(5) . . ?
C54 C55 H55 120.0 . . ?
C56 C55 C54 120.1(5) . . ?
C56 C55 H55 120.0 . . ?
C55 C56 H56 119.7 . . ?
C55 C56 C57 120.6(5) . . ?
C57 C56 H56 119.7 . . ?
C56 C57 H57 119.7 . . ?
C58 C57 C56 120.5(6) . . ?
C58 C57 H57 119.7 . . ?
C57 C58 H58 120.5 . . ?
C59 C58 C57 119.1(5) . . ?
C59 C58 H58 120.5 . . ?
C54 C59 H59 118.7 . . ?
C58 C59 C54 122.7(5) . . ?
C58 C59 H59 118.7 . . ?
C54 C60 H60A 109.5 . . ?
C54 C60 H60B 109.5 . . ?
C54 C60 H60C 109.5 . . ?
H60A C60 H60B 109.5 . . ?
H60A C60 H60C 109.5 . . ?
H60B C60 H60C 109.5 . . ?

loop_
_geom_bond_atom_site_label_1
_geom_bond_atom_site_label_2
_geom_bond_distance
_geom_bond_site_symmetry_2
_geom_bond_publ_flag
Cs1 O1 3.190(2) . ?
Cs1 O2 3.1993(19) . ?
Cs1 O3 3.290(2) . ?
Cs1 O4 3.376(2) . ?
Cs1 O5 3.346(2) . ?
Cs1 O6 3.384(2) . ?
Cs1 O7 3.179(2) . ?
Cs1 O8 3.278(2) . ?
Cs1 O9 3.424(2) . ?
Cs1 O10 3.204(3) . ?
Cs1 O11 3.361(3) . ?
Cs1 O12 3.621(3) . ?
O1 C30 1.426(3) . ?
O1 C41 1.423(4) . ?
O2 C31 1.419(4) . ?
O2 C32 1.419(4) . ?
O3 C33 1.432(3) . ?
O3 C34 1.420(4) . ?
O4 C35 1.417(4) . ?
O4 C36 1.425(4) . ?
O5 C37 1.422(4) . ?
O5 C38 1.419(4) . ?
O6 C39 1.426(4) . ?
O6 C40 1.419(4) . ?
O7 C42 1.416(5) . ?
O7 C53 1.410(4) . ?
O8 C43 1.414(4) . ?
O8 C44 1.418(4) . ?
O9 C45 1.421(4) . ?
O9 C46 1.409(4) . ?
O10 C47 1.426(5) . ?
O10 C48 1.489(5) . ?
O10 C48A 1.480(6) . ?
O11 C50 1.438(7) . ?
O11 C49 1.421(5) . ?
O11 C49A 1.545(7) . ?
O12 C51 1.408(6) . ?
O12 C52 1.428(6) . ?
C30 H30A 0.9900 . ?
C30 H30B 0.9900 . ?
C30 C31 1.492(5) . ?
C31 H31A 0.9900 . ?
C31 H31B 0.9900 . ?
C32 H32A 0.9900 . ?
C32 H32B 0.9900 . ?
C32 C33 1.498(4) . ?
C33 H33A 0.9900 . ?
C33 H33B 0.9900 . ?
C34 H34A 0.9900 . ?
C34 H34B 0.9900 . ?
C34 C35 1.505(4) . ?
C35 H35A 0.9900 . ?
C35 H35B 0.9900 . ?
C36 H36A 0.9900 . ?
C36 H36B 0.9900 . ?
C36 C37 1.490(5) . ?
C37 H37A 0.9900 . ?
C37 H37B 0.9900 . ?
C38 H38A 0.9900 . ?
C38 H38B 0.9900 . ?
C38 C39 1.494(4) . ?
C39 H39A 0.9900 . ?
C39 H39B 0.9900 . ?
C40 H40A 0.9900 . ?
C40 H40B 0.9900 . ?
C40 C41 1.500(4) . ?
C41 H41A 0.9900 . ?
C41 H41B 0.9900 . ?
C42 H42A 0.9900 . ?
C42 H42B 0.9900 . ?
C42 C43 1.506(5) . ?
C43 H43A 0.9900 . ?
C43 H43B 0.9900 . ?
C44 H44A 0.9900 . ?
C44 H44B 0.9900 . ?
C44 C45 1.492(5) . ?
C45 H45A 0.9900 . ?
C45 H45B 0.9900 . ?
C46 H46A 0.9900 . ?
C46 H46B 0.9900 . ?
C46 C47 1.485(6) . ?
C47 H47A 0.9900 . ?
C47 H47B 0.9900 . ?
C50 H50A 0.9900 . ?
C50 H50B 0.9900 . ?
C50 C51 1.471(9) . ?
C51 H51A 0.9900 . ?
C51 H51B 0.9900 . ?
C52 H52A 0.9900 . ?
C52 H52B 0.9900 . ?
C52 C53 1.480(7) . ?
C53 H53A 0.9900 . ?
C53 H53B 0.9900 . ?
C48 H48A 0.9900 . ?
C48 H48B 0.9900 . ?
C48 C49 1.496(7) . ?
C49 H49A 0.9900 . ?
C49 H49B 0.9900 . ?
C48A H48C 0.9900 . ?
C48A H48D 0.9900 . ?
C48A C49A 1.510(8) . ?
C49A H49C 0.9900 . ?
C49A H49D 0.9900 . ?
N1 C1 1.321(3) . ?
N1 C6 1.399(3) . ?
N2 C4 1.309(3) . ?
N2 C18 1.405(3) . ?
C1 C3 1.409(4) . ?
C1 C2 1.518(4) . ?
C3 H3 0.9500 . ?
C3 C4 1.418(4) . ?
C4 C5 1.510(4) . ?
C2 H2A 0.9800 . ?
C2 H2B 0.9800 . ?
C2 H2C 0.9800 . ?
C5 H5A 0.9800 . ?
C5 H5B 0.9800 . ?
C5 H5C 0.9800 . ?
C6 C7 1.415(4) . ?
C6 C11 1.419(4) . ?
C7 C8 1.397(4) . ?
C7 C12 1.523(4) . ?
C8 H8 0.9500 . ?
C8 C9 1.385(4) . ?
C9 H9 0.9500 . ?
C9 C10 1.384(4) . ?
C10 H10 0.9500 . ?
C10 C11 1.387(4) . ?
C11 C15 1.516(4) . ?
C12 H12 1.0000 . ?
C12 C13 1.518(5) . ?
C12 C14 1.526(4) . ?
C13 H13A 0.9800 . ?
C13 H13B 0.9800 . ?
C13 H13C 0.9800 . ?
C14 H14A 0.9800 . ?
C14 H14B 0.9800 . ?
C14 H14C 0.9800 . ?
C15 H15 1.0000 . ?
C15 C16 1.540(5) . ?
C15 C17 1.525(5) . ?
C16 H16A 0.9800 . ?
C16 H16B 0.9800 . ?
C16 H16C 0.9800 . ?
C17 H17A 0.9800 . ?
C17 H17B 0.9800 . ?
C17 H17C 0.9800 . ?
C18 C19 1.416(4) . ?
C18 C23 1.416(4) . ?
C19 C20 1.394(4) . ?
C19 C24 1.513(4) . ?
C20 H20 0.9500 . ?
C20 C21 1.385(4) . ?
C21 H21 0.9500 . ?
C21 C22 1.388(4) . ?
C22 H22 0.9500 . ?
C22 C23 1.390(4) . ?
C23 C27 1.519(4) . ?
C24 H24 1.0000 . ?
C24 C25 1.529(4) . ?
C24 C26 1.520(4) . ?
C25 H25A 0.9800 . ?
C25 H25B 0.9800 . ?
C25 H25C 0.9800 . ?
C26 H26A 0.9800 . ?
C26 H26B 0.9800 . ?
C26 H26C 0.9800 . ?
C27 H27 1.0000 . ?
C27 C28 1.535(4) . ?
C27 C29 1.525(4) . ?
C28 H28A 0.9800 . ?
C28 H28B 0.9800 . ?
C28 H28C 0.9800 . ?
C29 H29A 0.9800 . ?
C29 H29B 0.9800 . ?
C29 H29C 0.9800 . ?
C54 C55 1.380(6) . ?
C54 C59 1.430(7) . ?
C54 C60 1.559(9) . ?
C55 H55 0.9500 . ?
C55 C56 1.371(7) . ?
C56 H56 0.9500 . ?
C56 C57 1.388(7) . ?
C57 H57 0.9500 . ?
C57 C58 1.366(7) . ?
C58 H58 0.9500 . ?
C58 C59 1.333(8) . ?
C59 H59 0.9500 . ?
C60 H60A 0.9800 . ?
C60 H60B 0.9800 . ?
C60 H60C 0.9800 . ?

loop_
_geom_torsion_atom_site_label_1
_geom_torsion_atom_site_label_2
_geom_torsion_atom_site_label_3
_geom_torsion_atom_site_label_4
_geom_torsion
_geom_torsion_site_symmetry_1
_geom_torsion_site_symmetry_2
_geom_torsion_site_symmetry_3
_geom_torsion_site_symmetry_4
_geom_torsion_publ_flag
Cs1 O1 C30 C31 28.2(3) . . . . ?
Cs1 O1 C41 C40 62.7(3) . . . . ?
Cs1 O2 C31 C30 67.1(2) . . . . ?
Cs1 O2 C32 C33 -36.2(3) . . . . ?
Cs1 O3 C33 C32 -66.5(2) . . . . ?
Cs1 O3 C34 C35 -64.9(3) . . . . ?
Cs1 O4 C35 C34 -19.2(3) . . . . ?
Cs1 O4 C36 C37 17.9(3) . . . . ?
Cs1 O5 C37 C36 78.4(2) . . . . ?
Cs1 O5 C38 C39 -67.5(2) . . . . ?
Cs1 O6 C39 C38 -36.5(3) . . . . ?
Cs1 O6 C40 C41 35.8(3) . . . . ?
Cs1 O7 C42 C43 69.5(3) . . . . ?
Cs1 O7 C53 C52 34.3(5) . . . . ?
Cs1 O8 C43 C42 25.9(3) . . . . ?
Cs1 O8 C44 C45 -30.5(4) . . . . ?
Cs1 O9 C45 C44 -71.1(2) . . . . ?
Cs1 O9 C46 C47 70.7(3) . . . . ?
Cs1 O10 C47 C46 23.9(4) . . . . ?
Cs1 O10 C48 C49 79.7(4) . . . . ?
Cs1 O10 C48A C49A -29.1(7) . . . . ?
Cs1 O11 C50 C51 -41.5(5) . . . . ?
Cs1 O11 C49 C48 40.1(5) . . . . ?
Cs1 O11 C49A C48A -74.9(6) . . . . ?
Cs1 O12 C51 C50 -60.3(4) . . . . ?
Cs1 O12 C52 C53 64.6(3) . . . . ?
Cs1 C42 C43 O8 -18.9(3) . . . . ?
Cs1 C48 C49 O11 -29.5(4) . . . . ?
O1 C30 C31 Cs1 -19.5(2) . . . . ?
O1 C30 C31 O2 -64.6(3) . . . . ?
O2 C32 C33 O3 69.4(3) . . . . ?
O3 C34 C35 O4 55.6(3) . . . . ?
O4 C36 C37 O5 -67.1(3) . . . . ?
O5 C38 C39 O6 70.7(3) . . . . ?
O6 C40 C41 O1 -66.5(3) . . . . ?
O7 C42 C43 O8 -65.6(4) . . . . ?
O8 C44 C45 O9 71.4(3) . . . . ?
O9 C46 C47 O10 -66.9(4) . . . . ?
O10 C48 C49 O11 -81.9(5) . . . . ?
O10 C48A C49A O11 70.7(7) . . . . ?
O11 C50 C51 O12 69.3(5) . . . . ?
O12 C52 C53 O7 -69.5(4) . . . . ?
C30 O1 C41 C40 -78.2(3) . . . . ?
C31 O2 C32 C33 -169.7(2) . . . . ?
C32 O2 C31 Cs1 138.9(2) . . . . ?
C32 O2 C31 C30 -154.0(2) . . . . ?
C33 O3 C34 C35 61.3(3) . . . . ?
C34 O3 C33 C32 165.4(2) . . . . ?
C35 O4 C36 C37 170.4(2) . . . . ?
C36 O4 C35 C34 -170.5(2) . . . . ?
C37 O5 C38 C39 176.4(2) . . . . ?
C38 O5 C37 C36 -161.2(2) . . . . ?
C39 O6 C40 C41 177.0(2) . . . . ?
C40 O6 C39 C38 -177.1(2) . . . . ?
C41 O1 C30 C31 166.7(2) . . . . ?
C42 O7 C53 C52 178.7(3) . . . . ?
C43 O8 C44 C45 180.0(3) . . . . ?
C44 O8 C43 C42 176.5(3) . . . . ?
C45 O9 C46 C47 -176.0(3) . . . . ?
C46 O9 C45 C44 176.2(3) . . . . ?
C47 O10 C48 Cs1 -158.9(4) . . . . ?
C47 O10 C48 C49 -79.3(6) . . . . ?
C47 O10 C48A C49A -170.4(5) . . . . ?
C50 O11 C49 C48 175.4(4) . . . . ?
C50 O11 C49A C48A 84.6(7) . . . . ?
C51 O12 C52 C53 -176.6(3) . . . . ?
C52 O12 C51 C50 -175.3(4) . . . . ?
C53 O7 C42 Cs1 -151.7(3) . . . . ?
C53 O7 C42 C43 -82.2(4) . . . . ?
C48 O10 C47 C46 178.9(4) . . . . ?
C49 O11 C50 C51 -173.0(4) . . . . ?
C48A O10 C47 C46 167.1(4) . . . . ?
C49A O11 C50 C51 163.2(5) . . . . ?
N1 C1 C3 C4 15.9(4) . . . . ?
N1 C6 C7 C8 -173.1(3) . . . . ?
N1 C6 C7 C12 9.2(4) . . . . ?
N1 C6 C11 C10 173.1(3) . . . . ?
N1 C6 C11 C15 -2.6(4) . . . . ?
N2 C18 C19 C20 170.5(2) . . . . ?
N2 C18 C19 C24 -5.9(4) . . . . ?
N2 C18 C23 C22 -170.7(2) . . . . ?
N2 C18 C23 C27 8.1(4) . . . . ?
C1 N1 C6 C7 -110.9(3) . . . . ?
C1 N1 C6 C11 75.3(3) . . . . ?
C1 C3 C4 N2 169.4(3) . . . . ?
C1 C3 C4 C5 -8.8(4) . . . . ?
C4 N2 C18 C19 79.1(3) . . . . ?
C4 N2 C18 C23 -110.5(3) . . . . ?
C2 C1 C3 C4 -163.7(3) . . . . ?
C6 N1 C1 C3 -159.2(3) . . . . ?
C6 N1 C1 C2 20.4(4) . . . . ?
C6 C7 C8 C9 0.2(5) . . . . ?
C6 C7 C12 C13 105.7(3) . . . . ?
C6 C7 C12 C14 -130.0(3) . . . . ?
C6 C11 C15 C16 -131.3(3) . . . . ?
C6 C11 C15 C17 104.3(3) . . . . ?
C7 C6 C11 C10 -0.9(4) . . . . ?
C7 C6 C11 C15 -176.6(3) . . . . ?
C7 C8 C9 C10 -1.0(5) . . . . ?
C8 C7 C12 C13 -72.0(4) . . . . ?
C8 C7 C12 C14 52.2(4) . . . . ?
C8 C9 C10 C11 0.9(5) . . . . ?
C9 C10 C11 C6 0.1(5) . . . . ?
C9 C10 C11 C15 175.9(3) . . . . ?
C10 C11 C15 C16 52.9(4) . . . . ?
C10 C11 C15 C17 -71.4(4) . . . . ?
C11 C6 C7 C8 0.7(4) . . . . ?
C11 C6 C7 C12 -177.0(3) . . . . ?
C12 C7 C8 C9 178.0(3) . . . . ?
C18 N2 C4 C3 2.2(4) . . . . ?
C18 N2 C4 C5 -179.5(2) . . . . ?
C18 C19 C20 C21 -0.1(4) . . . . ?
C18 C19 C24 C25 81.3(3) . . . . ?
C18 C19 C24 C26 -153.7(3) . . . . ?
C18 C23 C27 C28 82.0(3) . . . . ?
C18 C23 C27 C29 -153.0(3) . . . . ?
C19 C18 C23 C22 -0.1(4) . . . . ?
C19 C18 C23 C27 178.7(2) . . . . ?
C19 C20 C21 C22 0.0(4) . . . . ?
C20 C19 C24 C25 -95.0(3) . . . . ?
C20 C19 C24 C26 30.0(4) . . . . ?
C20 C21 C22 C23 0.1(4) . . . . ?
C21 C22 C23 C18 0.0(4) . . . . ?
C21 C22 C23 C27 -178.8(3) . . . . ?
C22 C23 C27 C28 -99.3(3) . . . . ?
C22 C23 C27 C29 25.8(4) . . . . ?
C23 C18 C19 C20 0.2(4) . . . . ?
C23 C18 C19 C24 -176.2(2) . . . . ?
C24 C19 C20 C21 176.2(3) . . . . ?
C54 C55 C56 C57 -1.3(7) . . . . ?
C55 C54 C59 C58 -0.3(6) . . . . ?
C55 C56 C57 C58 0.7(7) . . . . ?
C56 C57 C58 C59 0.0(7) . . . . ?
C57 C58 C59 C54 -0.2(7) . . . . ?
C59 C54 C55 C56 1.0(6) . . . . ?
C60 C54 C55 C56 -172.2(5) . . . . ?
C60 C54 C59 C58 172.6(5) . . . . ?
